data_1553663
loop_
_publ_author_name
'Zhang, Jibo'
'Ma, Suqian'
'Fang, Honghua'
'Xu, Bin'
'Sun, Hongbo'
'Chan, Im'
'Tian, Wenjing'

_publ_section_title
;
 Insights into the origin of aggregation enhanced emission of
 9,10-distyrylanthracene derivatives
;
_journal_issue 7
_journal_name_full 'Materials Chemistry Frontiers'
_journal_page_first 1422
_journal_paper_doi 10.1039/C7QM00032D
_journal_volume 1
_journal_year 2017
_chemical_formula_sum 'C26 H18 S2'
_chemical_formula_weight 394.52
_space_group_IT_number 14
_space_group_name_Hall '-P 2ybc'
_space_group_name_H-M_alt 'P 1 21/c 1'
_symmetry_cell_setting monoclinic
_symmetry_space_group_name_H-M 'P 1 21/c 1'
_atom_sites_solution_hydrogens geom
_atom_sites_solution_primary direct
_atom_sites_solution_secondary difmap
_audit_creation_method SHELXL-97
_audit_update_record
;
2017-01-10 deposited with the CCDC.
2017-03-01 downloaded from the CCDC.
;
_cell_angle_alpha 90.00
_cell_angle_beta 103.97(2)
_cell_angle_gamma 90.00
_cell_formula_units_Z 2
_cell_length_a 5.641(3)
_cell_length_b 9.315(7)
_cell_length_c 19.216(9)
_cell_measurement_temperature 293(2)
_cell_volume 979.9(10)
_computing_cell_refinement 'Bruker XSCANS'
_computing_data_collection 'Bruker XSCANS'
_computing_data_reduction 'Bruker SHELXTL'
_computing_molecular_graphics 'Bruker SHELXTL'
_computing_publication_material 'Bruker SHELXTL'
_computing_structure_refinement 'SHELXL-97 (Sheldrick, 1997)'
_computing_structure_solution 'SHELXS-97 (Sheldrick, 1990)'
_diffrn_ambient_temperature 293(2)
_diffrn_measured_fraction_theta_full 0.996
_diffrn_measured_fraction_theta_max 0.996
_diffrn_measurement_device_type 'Bruker P4'
_diffrn_measurement_method '\w scans'
_diffrn_radiation_monochromator graphite
_diffrn_radiation_source 'fine-focus sealed tube'
_diffrn_radiation_type MoK\a
_diffrn_radiation_wavelength 0.71073
_diffrn_reflns_av_R_equivalents 0.0402
_diffrn_reflns_av_sigmaI/netI 0.0375
_diffrn_reflns_limit_h_max 7
_diffrn_reflns_limit_h_min -7
_diffrn_reflns_limit_k_max 12
_diffrn_reflns_limit_k_min -12
_diffrn_reflns_limit_l_max 24
_diffrn_reflns_limit_l_min -24
_diffrn_reflns_number 9366
_diffrn_reflns_theta_full 27.48
_diffrn_reflns_theta_max 27.48
_diffrn_reflns_theta_min 3.09
_exptl_absorpt_coefficient_mu 0.281
_exptl_absorpt_correction_T_max 0.9714
_exptl_absorpt_correction_T_min 0.9261
_exptl_absorpt_correction_type none
_exptl_crystal_density_diffrn 1.337
_exptl_crystal_density_method 'not measured'
_exptl_crystal_F_000 412
_exptl_crystal_size_max 0.28
_exptl_crystal_size_mid 0.12
_exptl_crystal_size_min 0.10
_refine_diff_density_max 0.504
_refine_diff_density_min -0.292
_refine_diff_density_rms 0.065
_refine_ls_extinction_method none
_refine_ls_goodness_of_fit_ref 1.086
_refine_ls_hydrogen_treatment mixed
_refine_ls_matrix_type full
_refine_ls_number_parameters 127
_refine_ls_number_reflns 2238
_refine_ls_number_restraints 1
_refine_ls_restrained_S_all 1.090
_refine_ls_R_factor_all 0.0684
_refine_ls_R_factor_gt 0.0530
_refine_ls_shift/su_max 0.000
_refine_ls_shift/su_mean 0.000
_refine_ls_structure_factor_coef Fsqd
_refine_ls_weighting_details 'calc w=1/[\s^2^(Fo^2^)+(0.1038P)^2^+0.0957P] where P=(Fo^2^+2Fc^2^)/3'
_refine_ls_weighting_scheme calc
_refine_ls_wR_factor_gt 0.1571
_refine_ls_wR_factor_ref 0.1675
_reflns_number_gt 1691
_reflns_number_total 2238
_reflns_threshold_expression >2sigma(I)
_cod_data_source_file c7qm00032d2.cif
_cod_data_source_block 1
_cod_depositor_comments
;
The following automatic conversions were performed:

data item '_symmetry_cell_setting' value 'Monoclinic' was changed to
'monoclinic' in accordance with the
/home/saulius/struct/COD-crude-data/automatic-downloads/DataCite-retrospective/RSC/depositions/lib/dictionaries/cif_core.dic
dictionary named 'cif_core.dic' version 2.4.2 last updated on
2011-04-26.

Automatic conversion script
Id: cif_fix_values 6909 2019-04-08 15:41:33Z antanas 
;
_cod_original_cell_volume 979.8(10)
_cod_original_sg_symbol_H-M P21/c
_cod_database_code 1553663

loop_
_symmetry_equiv_pos_as_xyz
'x, y, z'
'-x, y+1/2, -z+1/2'
'-x, -y, -z'
'x, -y-1/2, z-1/2'

loop_
_atom_site_label
_atom_site_type_symbol
_atom_site_fract_x
_atom_site_fract_y
_atom_site_fract_z
_atom_site_U_iso_or_equiv
_atom_site_adp_type
_atom_site_occupancy
_atom_site_symmetry_multiplicity
_atom_site_calc_flag
_atom_site_refinement_flags
S1 S 0.60555(11) 0.59757(8) 0.85863(4) 0.0607(3) Uani 1 1 d .
C1 C -0.1377(4) 0.6530(3) 1.07659(12) 0.0535(6) Uani 1 1 d .
H1 H -0.1366 0.5555 1.0871 0.064 Uiso 1 1 calc R
C2 C -0.0033(4) 0.7025(2) 1.03228(11) 0.0472(5) Uani 1 1 d .
H2 H 0.0881 0.6380 1.0125 0.057 Uiso 1 1 calc R
C3 C 0.0021(3) 0.8514(2) 1.01500(10) 0.0373(4) Uani 1 1 d .
C4 C 0.1334(3) 0.9025(2) 0.96673(10) 0.0364(4) Uani 1 1 d .
C5 C 0.1362(3) 1.0508(2) 0.95230(9) 0.0369(4) Uani 1 1 d .
C6 C 0.2781(4) 1.1090(2) 0.90717(11) 0.0439(5) Uani 1 1 d .
H6 H 0.3725 1.0475 0.8868 0.053 Uiso 1 1 calc R
C7 C -0.2797(4) 0.7476(3) 1.10706(12) 0.0523(6) Uani 1 1 d .
H7 H -0.3742 0.7124 1.1368 0.063 Uiso 1 1 calc R
C8 C 0.2685(4) 0.7999(2) 0.93121(11) 0.0418(5) Uani 1 1 d .
H8 H 0.4094 0.7578 0.9589 0.050 Uiso 1 1 calc R
C9 C 0.2009(4) 0.7653(2) 0.86311(11) 0.0420(5) Uani 1 1 d .
H9 H 0.0600 0.8096 0.8366 0.050 Uiso 1 1 calc R
C10 C 0.3203(3) 0.6660(2) 0.82423(10) 0.0390(4) Uani 1 1 d .
C11 C 0.2208(4) 0.6100(3) 0.75501(12) 0.0500(5) Uani 1 1 d U
H11 H 0.0676 0.6333 0.7265 0.060 Uiso 1 1 calc R
C12 C 0.3883(5) 0.5128(3) 0.73494(14) 0.0632(7) Uani 1 1 d U
H12 H 0.3548 0.4648 0.6912 0.076 Uiso 1 1 calc R
C13 C 0.5964(5) 0.4971(3) 0.78452(16) 0.0670(7) Uani 1 1 d .
H13 H 0.7231 0.4376 0.7791 0.080 Uiso 1 1 calc R

loop_
_atom_site_aniso_label
_atom_site_aniso_U_11
_atom_site_aniso_U_22
_atom_site_aniso_U_33
_atom_site_aniso_U_23
_atom_site_aniso_U_13
_atom_site_aniso_U_12
S1 0.0489(4) 0.0691(5) 0.0659(4) -0.0155(3) 0.0173(3) 0.0105(3)
C1 0.0674(14) 0.0391(12) 0.0558(12) 0.0069(9) 0.0188(11) -0.0008(10)
C2 0.0573(12) 0.0374(11) 0.0485(11) 0.0015(9) 0.0161(10) 0.0051(9)
C3 0.0404(9) 0.0361(10) 0.0357(9) -0.0020(7) 0.0101(8) 0.0037(8)
C4 0.0372(9) 0.0372(10) 0.0361(9) -0.0043(7) 0.0114(8) 0.0051(7)
C5 0.0370(9) 0.0401(11) 0.0334(9) -0.0024(7) 0.0083(8) 0.0023(7)
C6 0.0471(11) 0.0488(12) 0.0397(10) -0.0038(8) 0.0180(9) -0.0016(9)
C7 0.0620(13) 0.0543(14) 0.0447(11) 0.0025(9) 0.0209(10) -0.0096(11)
C8 0.0426(10) 0.0411(11) 0.0438(10) -0.0022(8) 0.0145(8) 0.0096(8)
C9 0.0413(10) 0.0413(11) 0.0453(10) -0.0009(8) 0.0136(8) 0.0067(8)
C10 0.0446(10) 0.0365(10) 0.0405(9) -0.0017(8) 0.0191(8) -0.0010(8)
C11 0.0525(12) 0.0588(14) 0.0398(10) -0.0045(9) 0.0136(9) -0.0023(9)
C12 0.0821(17) 0.0630(16) 0.0583(13) -0.0241(12) 0.0435(13) -0.0163(12)
C13 0.0658(15) 0.0629(17) 0.0868(17) -0.0170(14) 0.0468(14) 0.0031(12)

loop_
_atom_type_symbol
_atom_type_description
_atom_type_scat_dispersion_real
_atom_type_scat_dispersion_imag
_atom_type_scat_source
C C 0.0033 0.0016 'International Tables Vol C Tables 4.2.6.8 and 6.1.1.4'
H H 0.0000 0.0000 'International Tables Vol C Tables 4.2.6.8 and 6.1.1.4'
S S 0.1246 0.1234 'International Tables Vol C Tables 4.2.6.8 and 6.1.1.4'

loop_
_geom_angle_atom_site_label_1
_geom_angle_atom_site_label_2
_geom_angle_atom_site_label_3
_geom_angle
_geom_angle_site_symmetry_1
_geom_angle_site_symmetry_3
C13 S1 C10 92.64(13) . .
C2 C1 C7 120.6(2) . .
C2 C1 H1 119.7 . .
C7 C1 H1 119.7 . .
C1 C2 C3 121.7(2) . .
C1 C2 H2 119.2 . .
C3 C2 H2 119.2 . .
C4 C3 C2 121.83(18) . .
C4 C3 C5 120.17(19) . 3_577
C2 C3 C5 117.99(19) . 3_577
C3 C4 C5 119.71(17) . .
C3 C4 C8 119.77(18) . .
C5 C4 C8 120.52(18) . .
C4 C5 C6 121.91(18) . .
C4 C5 C3 120.08(18) . 3_577
C6 C5 C3 117.99(19) . 3_577
C7 C6 C5 121.8(2) 3_577 .
C7 C6 H6 119.1 3_577 .
C5 C6 H6 119.1 . .
C6 C7 C1 119.8(2) 3_577 .
C6 C7 H7 120.1 3_577 .
C1 C7 H7 120.1 . .
C9 C8 C4 123.90(18) . .
C9 C8 H8 118.1 . .
C4 C8 H8 118.1 . .
C8 C9 C10 127.59(19) . .
C8 C9 H9 116.2 . .
C10 C9 H9 116.2 . .
C11 C10 C9 126.24(19) . .
C11 C10 S1 110.46(16) . .
C9 C10 S1 123.29(15) . .
C10 C11 C12 110.5(2) . .
C10 C11 H11 124.7 . .
C12 C11 H11 124.7 . .
C13 C12 C11 113.8(2) . .
C13 C12 H12 123.1 . .
C11 C12 H12 123.1 . .
C12 C13 S1 112.6(2) . .
C12 C13 H13 123.7 . .
S1 C13 H13 123.7 . .

loop_
_geom_bond_atom_site_label_1
_geom_bond_atom_site_label_2
_geom_bond_distance
_geom_bond_site_symmetry_2
S1 C13 1.694(3) .
S1 C10 1.709(2) .
C1 C2 1.351(3) .
C1 C7 1.410(4) .
C1 H1 0.9300 .
C2 C3 1.428(3) .
C2 H2 0.9300 .
C3 C4 1.403(3) .
C3 C5 1.439(3) 3_577
C4 C5 1.409(3) .
C4 C8 1.487(3) .
C5 C6 1.422(3) .
C5 C3 1.439(3) 3_577
C6 C7 1.364(4) 3_577
C6 H6 0.9300 .
C7 C6 1.364(4) 3_577
C7 H7 0.9300 .
C8 C9 1.312(3) .
C8 H8 0.9300 .
C9 C10 1.453(3) .
C9 H9 0.9300 .
C10 C11 1.413(3) .
C11 C12 1.427(4) .
C11 H11 0.9300 .
C12 C13 1.329(4) .
C12 H12 0.9300 .
C13 H13 0.9300 .

loop_
_geom_torsion_atom_site_label_1
_geom_torsion_atom_site_label_2
_geom_torsion_atom_site_label_3
_geom_torsion_atom_site_label_4
_geom_torsion
_geom_torsion_site_symmetry_1
_geom_torsion_site_symmetry_4
C7 C1 C2 C3 0.5(3) . .
C1 C2 C3 C4 -177.3(2) . .
C1 C2 C3 C5 1.5(3) . 3_577
C2 C3 C4 C5 -178.99(18) . .
C5 C3 C4 C5 2.2(3) 3_577 .
C2 C3 C4 C8 1.0(3) . .
C5 C3 C4 C8 -177.81(17) 3_577 .
C3 C4 C5 C6 176.17(17) . .
C8 C4 C5 C6 -3.8(3) . .
C3 C4 C5 C3 -2.2(3) . 3_577
C8 C4 C5 C3 177.81(17) . 3_577
C4 C5 C6 C7 179.6(2) . 3_577
C3 C5 C6 C7 -1.9(3) 3_577 3_577
C2 C1 C7 C6 -1.2(4) . 3_577
C3 C4 C8 C9 108.3(3) . .
C5 C4 C8 C9 -71.7(3) . .
C4 C8 C9 C10 -179.6(2) . .
C8 C9 C10 C11 167.1(2) . .
C8 C9 C10 S1 -11.4(3) . .
C13 S1 C10 C11 -0.18(19) . .
C13 S1 C10 C9 178.6(2) . .
C9 C10 C11 C12 -178.5(2) . .
S1 C10 C11 C12 0.3(3) . .
C10 C11 C12 C13 -0.2(3) . .
C11 C12 C13 S1 0.1(3) . .
C10 S1 C13 C12 0.0(2) . .
